data_1522340
loop_
_publ_author_name
'Zhu, W.J.'
'Hor, P.H.'

_publ_section_title
;
 Synthesis and structure of layered manganese oxychalcogenides: Sr2 Cu Mn
 O3 S and Sr4 Cu2 Mn3 O7.5 Q2 (Q = S, Se)
;
_journal_name_full 'Journal of Solid State Chemistry'
_journal_page_first 26
_journal_page_last 29
_journal_volume 153
_journal_year 2000
_chemical_formula_sum 'Cu Mn O3 S Sr2'
_chemical_name_systematic 'Sr2 Cu Mn O3 S'
_space_group_IT_number 129
_symmetry_space_group_name_Hall '-P 4a 2a'
_symmetry_space_group_name_H-M 'P 4/n m m :2'
_cell_angle_alpha 90
_cell_angle_beta 90
_cell_angle_gamma 90
_cell_formula_units_Z 2
_cell_length_a 3.831
_cell_length_b 3.831
_cell_length_c 15.951
_cell_volume 234.106
_citation_journal_id_ASTM JSSCBI
_cod_data_source_file Zhu_JSSCBI_2000_1970.cif
_cod_data_source_block Cu1Mn1O3S1Sr2
_cod_original_cell_volume 234.1058
_cod_original_formula_sum 'Cu1 Mn1 O3 S1 Sr2'
_cod_database_code 1522340

loop_
_symmetry_equiv_pos_as_xyz
x,y,z
-y+1/2,x,z
-x+1/2,-y+1/2,z
y,-x+1/2,z
x+1/2,-y,-z
y+1/2,x+1/2,-z
-x,y+1/2,-z
-y,-x,-z
-x,-y,-z
y-1/2,-x,-z
x-1/2,y-1/2,-z
-y,x-1/2,-z
-x-1/2,y,z
-y-1/2,-x-1/2,z
x,-y-1/2,z
y,x,z

loop_
_atom_site_label
_atom_site_type_symbol
_atom_site_fract_x
_atom_site_fract_y
_atom_site_fract_z
_atom_site_occupancy
_atom_site_U_iso_or_equiv
Cu1 Cu+1 0.25 0.75 0 1 0.0
S1 S-2 0.25 0.25 0.092 1 0.0
O2 O-2 0.25 0.25 0.4279 1 0.0
O1 O-2 0.25 0.75 0.2852 1 0.0
Sr1 Sr+2 0.75 0.75 0.1831 1 0.0
Sr2 Sr+2 0.75 0.75 0.4163 1 0.0
Mn1 Mn+3 0.25 0.25 0.3038 1 0.0
